data_1503501
loop_
_publ_author_name
'Kim, Keunsoo'
'Lauher, Joseph W.'
'Parker, Kathlyn A.'

_publ_section_title
;
 Asymmetric induction in 8\p electrocyclizations. Design of a removable
 chiral auxiliary.
;
_journal_issue 1
_journal_name_full 'Organic letters'
_journal_page_first 138
_journal_page_last 141
_journal_paper_doi 10.1021/ol202932x
_journal_volume 14
_journal_year 2012
_chemical_absolute_configuration rm
_chemical_formula_moiety 'C26 H28 N2 O4'
_chemical_formula_sum 'C26 H28 N2 O4'
_chemical_formula_weight 432.50
_chemical_name_common 'bicyclo[4.2.0]octa-2,4-diene derivative'
_chemical_name_systematic
; 
 ? 
;
_space_group_IT_number 19
_symmetry_cell_setting orthorhombic
_symmetry_space_group_name_Hall 'P 2ac 2ab'
_symmetry_space_group_name_H-M 'P 21 21 21'
_atom_sites_solution_hydrogens geom
_atom_sites_solution_primary direct
_atom_sites_solution_secondary difmap
_audit_creation_method
; 
CrysAlisPro, Oxford Diffraction Ltd., 
Version 1.171.33.55 (release 05-01-2010 CrysAlis171 .NET) 
(compiled Jan  5 2010,16:28:46) 
;
_cell_angle_alpha 90.00
_cell_angle_beta 90.00
_cell_angle_gamma 90.00
_cell_formula_units_Z 4
_cell_length_a 6.9954(4)
_cell_length_b 11.7795(7)
_cell_length_c 29.5906(17)
_cell_measurement_reflns_used 4008
_cell_measurement_temperature 293(2)
_cell_measurement_theta_max 32.8225
_cell_measurement_theta_min 3.2148
_cell_volume 2438.3(2)
_computing_cell_refinement
; 
CrysAlisPro, Oxford Diffraction Ltd., 
Version 1.171.33.55 (release 05-01-2010 CrysAlis171 .NET) 
(compiled Jan  5 2010,16:28:46) 
;
_computing_data_collection
; 
CrysAlisPro, Oxford Diffraction Ltd., 
Version 1.171.33.55 (release 05-01-2010 CrysAlis171 .NET) 
(compiled Jan  5 2010,16:28:46) 
;
_computing_data_reduction
; 
CrysAlisPro, Oxford Diffraction Ltd., 
Version 1.171.33.55 (release 05-01-2010 CrysAlis171 .NET) 
(compiled Jan  5 2010,16:28:46) 
;
_diffrn_ambient_temperature 292
_diffrn_detector_area_resol_mean 10.4962
_diffrn_measured_fraction_theta_full 0.998
_diffrn_measured_fraction_theta_max 0.998
_diffrn_measurement_details
; 
  1 omega   -3.00   99.00   1.0000   20.0000 
omega____ theta____ kappa____ phi______ frames 
    -       20.0511   77.0000 -150.0000 102 
  
  2 omega    1.00   48.00   1.0000   20.0000 
omega____ theta____ kappa____ phi______ frames 
    -       20.0511   37.0000   30.0000 47 
  
  3 omega  -56.00   46.00   1.0000   20.0000 
omega____ theta____ kappa____ phi______ frames 
    -       20.0511  -37.0000 -180.0000 102 
  
  4 omega   -6.00   96.00   1.0000   20.0000 
omega____ theta____ kappa____ phi______ frames 
    -       20.0511   37.0000  150.0000 102 
  
  5 omega -110.00  -61.00   1.0000   20.0000 
omega____ theta____ kappa____ phi______ frames 
    -      -20.8323  179.0000 -150.0000 49 
  
  6 omega -110.00  -53.00   1.0000   20.0000 
omega____ theta____ kappa____ phi______ frames 
    -      -20.8323  179.0000  -60.0000 57 
  
;
_diffrn_measurement_device_type 'Xcalibur, Atlas, Gemini'
_diffrn_measurement_method '\w scans'
_diffrn_orient_matrix_UB_11 0.0017485000
_diffrn_orient_matrix_UB_12 -0.0553668000
_diffrn_orient_matrix_UB_13 0.0094378000
_diffrn_orient_matrix_UB_21 -0.0047260000
_diffrn_orient_matrix_UB_22 0.0236174000
_diffrn_orient_matrix_UB_23 0.0220116000
_diffrn_orient_matrix_UB_31 -0.1012708000
_diffrn_orient_matrix_UB_32 -0.0020768000
_diffrn_orient_matrix_UB_33 -0.0008446000
_diffrn_radiation_monochromator graphite
_diffrn_radiation_source 'Enhance (Mo) X-ray Source'
_diffrn_radiation_type 'Mo K\a'
_diffrn_radiation_wavelength 0.7107
_diffrn_reflns_av_R_equivalents 0.0709
_diffrn_reflns_av_sigmaI/netI 0.0998
_diffrn_reflns_limit_h_max 8
_diffrn_reflns_limit_h_min -8
_diffrn_reflns_limit_k_max 14
_diffrn_reflns_limit_k_min -14
_diffrn_reflns_limit_l_max 36
_diffrn_reflns_limit_l_min -36
_diffrn_reflns_number 24589
_diffrn_reflns_theta_full 26.37
_diffrn_reflns_theta_max 26.37
_diffrn_reflns_theta_min 3.22
_exptl_absorpt_coefficient_mu 0.080
_exptl_absorpt_correction_T_max 1.00000
_exptl_absorpt_correction_T_min 0.84862
_exptl_absorpt_correction_type multi-scan
_exptl_absorpt_process_details
; 
CrysAlisPro, Oxford Diffraction Ltd., 
Version 1.171.33.55 (release 05-01-2010 CrysAlis171 .NET) 
(compiled Jan  5 2010,16:28:46) 
Empirical absorption correction using spherical harmonics, 
 implemented in SCALE3 ABSPACK scaling algorithm. 
;
_exptl_crystal_colour colorless
_exptl_crystal_density_diffrn 1.178
_exptl_crystal_density_method 'not measured'
_exptl_crystal_description needle
_exptl_crystal_F_000 920
_exptl_crystal_size_max .8
_exptl_crystal_size_mid .2
_exptl_crystal_size_min .2
_refine_diff_density_max 0.090
_refine_diff_density_min -0.092
_refine_diff_density_rms 0.021
_refine_ls_extinction_method none
_refine_ls_goodness_of_fit_ref 0.966
_refine_ls_hydrogen_treatment mixed
_refine_ls_matrix_type full
_refine_ls_number_parameters 308
_refine_ls_number_reflns 4976
_refine_ls_number_restraints 0
_refine_ls_restrained_S_all 0.966
_refine_ls_R_factor_all 0.1397
_refine_ls_R_factor_gt 0.0364
_refine_ls_shift/su_max 0.074
_refine_ls_shift/su_mean 0.045
_refine_ls_structure_factor_coef Fsqd
_refine_ls_weighting_details 'calc w=1/[\s^2^(Fo^2^)+(0.0317P)^2^+0.0000P] where P=(Fo^2^+2Fc^2^)/3'
_refine_ls_weighting_scheme calc
_refine_ls_wR_factor_gt 0.0624
_refine_ls_wR_factor_ref 0.0750
_reflns_number_gt 2863
_reflns_number_total 4976
_reflns_threshold_expression >2sigma(I)
_cod_data_source_file ol202932x_si_002.cif
_cod_data_source_block bicyclo_octadiene_derivative
_cod_depositor_comments
;
The following automatic conversions were performed:

'_symmetry_cell_setting' value 'Orthorhombic' changed to
'orthorhombic' according to
/home/saulius/struct/CIF-dictionaries/cif_core.dic dictionary named
'cif_core.dic' version 2.4.1 from 2010-06-29.

Automatic conversion script
Id: cif_fix_values 1715 2011-07-08 13:25:40Z adriana 
;
_cod_original_sg_symbol_Hall P2ac2ab
_cod_original_sg_symbol_H-M P2(1)2(1)2(1)
_cod_database_code 1503501
_reflns_odcompleteness_completeness 99.76
_reflns_odcompleteness_theta 30.44
_reflns_odcompleteness_iscentric 1
_chemical_oxdiff_formula C26H28N2O4

loop_
_symmetry_equiv_pos_as_xyz
'x, y, z'
'-x+1/2, -y, z+1/2'
'-x, y+1/2, -z+1/2'
'x+1/2, -y+1/2, -z'

loop_
_atom_site_label
_atom_site_type_symbol
_atom_site_fract_x
_atom_site_fract_y
_atom_site_fract_z
_atom_site_U_iso_or_equiv
_atom_site_adp_type
_atom_site_occupancy
_atom_site_symmetry_multiplicity
_atom_site_calc_flag
_atom_site_refinement_flags
N1 N 0.9572(2) 0.14232(16) 0.03421(7) 0.0711(6) Uani 1 1 d .
H1 H 0.8408 0.1657 0.0335 0.085 Uiso 1 1 calc R
C1 C 1.0415(4) 0.1299(2) 0.07450(9) 0.0674(7) Uani 1 1 d .
C2 C 0.7647(3) -0.0255(2) 0.15447(8) 0.0613(6) Uani 1 1 d .
O4 O 1.0299(2) 0.3099(2) -0.03614(6) 0.0850(6) Uani 1 1 d .
C3 C 0.4963(4) -0.1954(2) 0.15976(9) 0.0715(7) Uani 1 1 d .
C4 C 0.9218(3) 0.1563(2) 0.11572(8) 0.0629(7) Uani 1 1 d .
H4 H 0.792(3) 0.1793(16) 0.1070(6) 0.076 Uiso 1 1 calc .
C5 C 0.9459(4) 0.3591(3) 0.14935(10) 0.0830(7) Uani 1 1 d .
C6 C 1.0071(4) 0.2402(2) 0.15164(9) 0.0716(7) Uani 1 1 d .
H6 H 1.147(3) 0.2356(18) 0.1517(7) 0.086 Uiso 1 1 calc .
O3 O 1.2105(2) 0.10134(14) 0.07850(5) 0.0807(5) Uani 1 1 d .
C7 C 1.0525(4) 0.1182(3) -0.00853(9) 0.0766(8) Uani 1 1 d .
H7 H 1.189(3) 0.1337(18) -0.0044(7) 0.092 Uiso 1 1 calc .
C8 C 0.9802(3) 0.1962(3) -0.04507(8) 0.0812(8) Uani 1 1 d .
H8A H 1.0341 0.1735 -0.0739 0.097 Uiso 1 1 calc R
H8B H 0.8423 0.1898 -0.0472 0.097 Uiso 1 1 calc R
C9 C 0.5781(4) -0.0072(2) 0.14157(8) 0.0740(7) Uani 1 1 d .
H9 H 0.5426 0.0641 0.1310 0.089 Uiso 1 1 calc R
C10 C 0.9159(3) 0.0649(2) 0.15294(8) 0.0653(7) Uani 1 1 d .
H10 H 1.040(3) 0.0269(17) 0.1532(7) 0.078 Uiso 1 1 calc .
C11 C 0.9224(4) 0.1626(2) 0.18925(8) 0.0714(7) Uani 1 1 d .
C12 C 0.8124(4) -0.1323(2) 0.16994(8) 0.0762(7) Uani 1 1 d .
H12 H 0.9374 -0.1462 0.1791 0.091 Uiso 1 1 calc R
N2 N 0.3548(4) -0.2875(2) 0.16264(10) 0.1056(8) Uani 1 1 d .
C13 C 0.7322(4) 0.2053(3) 0.20445(8) 0.0791(8) Uani 1 1 d .
H13 H 0.6521 0.1555 0.2198 0.095 Uiso 1 1 calc R
C14 C 0.6805(4) -0.2192(2) 0.17229(8) 0.0835(8) Uani 1 1 d .
H14 H 0.7154 -0.2914 0.1820 0.100 Uiso 1 1 calc R
C15 C 0.4432(4) -0.0916(2) 0.14390(9) 0.0772(8) Uani 1 1 d .
H15 H 0.3180 -0.0782 0.1348 0.093 Uiso 1 1 calc R
O2 O 0.1940(3) -0.26912(18) 0.14997(9) 0.1404(9) Uani 1 1 d .
C16 C 0.6706(4) 0.3109(3) 0.19727(9) 0.0825(8) Uani 1 1 d .
C17 C 0.7860(5) 0.3893(2) 0.17048(10) 0.0890(9) Uani 1 1 d .
H17 H 0.7455 0.4643 0.1681 0.107 Uiso 1 1 calc R
C18 C 1.0490(4) 0.1368(2) 0.22989(8) 0.1083(10) Uani 1 1 d .
H18A H 1.0676 0.2048 0.2472 0.162 Uiso 1 1 calc R
H18B H 1.1705 0.1089 0.2196 0.162 Uiso 1 1 calc R
H18C H 0.9886 0.0803 0.2484 0.162 Uiso 1 1 calc R
O1 O 0.4054(4) -0.3784(2) 0.17748(9) 0.1465(10) Uani 1 1 d .
C19 C 1.0606(4) 0.4394(2) 0.12100(10) 0.1144(10) Uani 1 1 d .
H19A H 1.0098 0.5147 0.1241 0.172 Uiso 1 1 calc R
H19B H 1.0541 0.4164 0.0899 0.172 Uiso 1 1 calc R
H19C H 1.1913 0.4386 0.1309 0.172 Uiso 1 1 calc R
C20 C 0.4847(4) 0.3552(2) 0.21540(10) 0.1136(10) Uani 1 1 d .
H20A H 0.4164 0.2946 0.2299 0.170 Uiso 1 1 calc R
H20B H 0.4094 0.3848 0.1910 0.170 Uiso 1 1 calc R
H20C H 0.5095 0.4144 0.2369 0.170 Uiso 1 1 calc R
C21 C 1.0325(7) -0.0034(4) -0.02203(10) 0.0995(10) Uani 1 1 d .
C22 C 0.999(2) -0.2276(9) -0.0508(3) 0.268(7) Uani 1 1 d .
H22 H 0.9893 -0.3035 -0.0593 0.321 Uiso 1 1 calc R
C23 C 0.8464(12) -0.1699(6) -0.03609(18) 0.211(3) Uani 1 1 d .
H23 H 0.7275 -0.2052 -0.0359 0.254 Uiso 1 1 calc R
C24 C 1.1899(8) -0.0586(5) -0.03844(13) 0.1710(19) Uani 1 1 d .
H24 H 1.3081 -0.0227 -0.0399 0.205 Uiso 1 1 calc R
C25 C 0.8615(8) -0.0585(4) -0.02106(13) 0.1432(15) Uani 1 1 d .
H25 H 0.7537 -0.0212 -0.0102 0.172 Uiso 1 1 calc R
C26 C 1.1669(16) -0.1721(8) -0.0531(3) 0.246(5) Uani 1 1 d .
H26 H 1.2725 -0.2101 -0.0648 0.295 Uiso 1 1 calc R
H2 H 0.934(4) 0.359(3) -0.0423(10) 0.132(14) Uiso 1 1 d .

loop_
_atom_site_aniso_label
_atom_site_aniso_U_11
_atom_site_aniso_U_22
_atom_site_aniso_U_33
_atom_site_aniso_U_23
_atom_site_aniso_U_13
_atom_site_aniso_U_12
N1 0.0537(11) 0.1075(17) 0.0520(13) 0.0009(13) -0.0034(11) 0.0108(12)
C1 0.0617(16) 0.0813(18) 0.0592(18) 0.0151(16) -0.0035(15) -0.0012(15)
C2 0.0667(16) 0.0671(19) 0.0500(15) 0.0052(15) -0.0032(14) 0.0103(14)
O4 0.0622(12) 0.1079(17) 0.0850(14) 0.0116(12) 0.0033(10) -0.0038(13)
C3 0.0709(18) 0.0606(19) 0.083(2) -0.0072(16) 0.0069(15) -0.0049(16)
C4 0.0583(14) 0.082(2) 0.0482(16) 0.0102(15) -0.0073(13) -0.0009(15)
C5 0.097(2) 0.077(2) 0.075(2) 0.0003(18) -0.0010(18) -0.024(2)
C6 0.0715(15) 0.080(2) 0.0637(17) 0.0030(18) -0.0098(16) -0.0094(16)
O3 0.0547(9) 0.1195(16) 0.0677(12) 0.0193(10) -0.0061(9) 0.0110(10)
C7 0.0622(15) 0.112(3) 0.0559(18) 0.0081(18) -0.0034(15) 0.0101(18)
C8 0.0716(17) 0.112(2) 0.0602(18) 0.0112(19) -0.0007(14) 0.0015(17)
C9 0.0755(17) 0.0663(18) 0.0803(19) 0.0101(14) -0.0078(16) 0.0074(16)
C10 0.0629(15) 0.0740(18) 0.0589(17) 0.0109(17) -0.0104(14) 0.0068(15)
C11 0.0841(19) 0.079(2) 0.0516(17) 0.0034(16) -0.0149(15) -0.0089(16)
C12 0.0763(17) 0.078(2) 0.0742(19) 0.0189(17) -0.0082(14) 0.0140(18)
N2 0.103(2) 0.076(2) 0.139(2) -0.0067(19) 0.0098(18) 0.002(2)
C13 0.085(2) 0.092(3) 0.0599(18) -0.0026(17) 0.0058(14) -0.0122(18)
C14 0.100(2) 0.063(2) 0.087(2) 0.0139(16) -0.0023(17) 0.0068(19)
C15 0.0645(15) 0.0639(19) 0.103(2) -0.0037(16) -0.0048(16) 0.0116(17)
O2 0.0854(14) 0.0993(17) 0.237(3) -0.0064(17) 0.0118(17) -0.0039(13)
C16 0.100(2) 0.082(2) 0.0647(19) -0.0100(19) 0.0007(17) -0.001(2)
C17 0.114(2) 0.073(2) 0.081(2) -0.0035(17) 0.0017(19) -0.003(2)
C18 0.120(2) 0.132(3) 0.0725(19) 0.0098(18) -0.0352(18) -0.022(2)
O1 0.154(2) 0.0792(16) 0.207(3) 0.0283(17) -0.0190(18) -0.0155(16)
C19 0.128(2) 0.100(2) 0.116(3) 0.005(2) 0.011(2) -0.028(2)
C20 0.109(2) 0.121(3) 0.111(3) -0.015(2) 0.0188(19) 0.013(2)
C21 0.139(3) 0.107(3) 0.052(2) 0.004(2) -0.001(2) 0.022(3)
C22 0.57(2) 0.132(8) 0.102(5) -0.023(5) -0.017(9) 0.054(8)
C23 0.399(11) 0.129(6) 0.107(4) 0.004(4) -0.046(5) -0.071(6)
C24 0.229(5) 0.180(5) 0.104(3) -0.031(3) 0.018(3) 0.064(4)
C25 0.218(5) 0.107(4) 0.105(3) 0.002(3) -0.016(3) -0.030(3)
C26 0.446(16) 0.171(9) 0.120(5) -0.025(6) 0.013(7) 0.105(8)

loop_
_atom_type_symbol
_atom_type_description
_atom_type_scat_dispersion_real
_atom_type_scat_dispersion_imag
_atom_type_scat_source
C C 0.0033 0.0016 'International Tables Vol C Tables 4.2.6.8 and 6.1.1.4'
H H 0.0000 0.0000 'International Tables Vol C Tables 4.2.6.8 and 6.1.1.4'
N N 0.0061 0.0033 'International Tables Vol C Tables 4.2.6.8 and 6.1.1.4'
O O 0.0106 0.0060 'International Tables Vol C Tables 4.2.6.8 and 6.1.1.4'

loop_
_geom_angle_atom_site_label_1
_geom_angle_atom_site_label_2
_geom_angle_atom_site_label_3
_geom_angle
C1 N1 C7 123.38(19)
C1 N1 H1 118.3
C7 N1 H1 118.3
O3 C1 N1 122.5(2)
O3 C1 C4 120.6(2)
N1 C1 C4 116.9(2)
C9 C2 C12 117.7(2)
C9 C2 C10 123.2(2)
C12 C2 C10 119.1(2)
C8 O4 H2 112.7(19)
C15 C3 C14 122.3(3)
C15 C3 N2 119.9(3)
C14 C3 N2 117.8(3)
C1 C4 C10 116.6(2)
C1 C4 C6 117.8(2)
C10 C4 C6 88.07(18)
C1 C4 H4 109.1(11)
C10 C4 H4 111.4(11)
C6 C4 H4 112.6(12)
C17 C5 C6 118.7(3)
C17 C5 C19 123.0(3)
C6 C5 C19 118.2(3)
C5 C6 C11 118.9(2)
C5 C6 C4 117.3(2)
C11 C6 C4 88.27(18)
C5 C6 H6 110.2(13)
C11 C6 H6 110.3(13)
C4 C6 H6 108.3(13)
N1 C7 C21 112.1(3)
N1 C7 C8 110.5(2)
C21 C7 C8 111.2(3)
N1 C7 H7 109.0(13)
C21 C7 H7 108.0(13)
C8 C7 H7 105.7(13)
O4 C8 C7 111.3(2)
O4 C8 H8A 109.4
C7 C8 H8A 109.4
O4 C8 H8B 109.4
C7 C8 H8B 109.4
H8A C8 H8B 108.0
C15 C9 C2 121.6(2)
C15 C9 H9 119.2
C2 C9 H9 119.2
C2 C10 C4 122.4(2)
C2 C10 C11 121.2(2)
C4 C10 C11 88.62(18)
C2 C10 H10 109.6(12)
C4 C10 H10 105.6(12)
C11 C10 H10 106.8(12)
C13 C11 C18 110.3(2)
C13 C11 C6 110.9(2)
C18 C11 C6 117.4(2)
C13 C11 C10 115.2(2)
C18 C11 C10 114.1(2)
C6 C11 C10 87.29(18)
C2 C12 C14 122.1(2)
C2 C12 H12 118.9
C14 C12 H12 118.9
O2 N2 O1 123.0(3)
O2 N2 C3 118.5(3)
O1 N2 C3 118.5(3)
C16 C13 C11 123.7(3)
C16 C13 H13 118.1
C11 C13 H13 118.1
C3 C14 C12 117.6(2)
C3 C14 H14 121.2
C12 C14 H14 121.2
C3 C15 C9 118.7(2)
C3 C15 H15 120.6
C9 C15 H15 120.6
C13 C16 C17 119.9(3)
C13 C16 C20 123.2(3)
C17 C16 C20 116.9(3)
C5 C17 C16 123.4(3)
C5 C17 H17 118.3
C16 C17 H17 118.3
C11 C18 H18A 109.5
C11 C18 H18B 109.5
H18A C18 H18B 109.5
C11 C18 H18C 109.5
H18A C18 H18C 109.5
H18B C18 H18C 109.5
C5 C19 H19A 109.5
C5 C19 H19B 109.5
H19A C19 H19B 109.5
C5 C19 H19C 109.5
H19A C19 H19C 109.5
H19B C19 H19C 109.5
C16 C20 H20A 109.5
C16 C20 H20B 109.5
H20A C20 H20B 109.5
C16 C20 H20C 109.5
H20A C20 H20C 109.5
H20B C20 H20C 109.5
C25 C21 C24 119.2(4)
C25 C21 C7 122.3(4)
C24 C21 C7 118.4(5)
C23 C22 C26 117.7(13)
C23 C22 H22 121.1
C26 C22 H22 121.1
C22 C23 C25 121.5(9)
C22 C23 H23 119.2
C25 C23 H23 119.2
C21 C24 C26 117.8(7)
C21 C24 H24 121.1
C26 C24 H24 121.1
C21 C25 C23 120.7(6)
C21 C25 H25 119.6
C23 C25 H25 119.6
C22 C26 C24 122.9(13)
C22 C26 H26 118.6
C24 C26 H26 118.6

loop_
_geom_bond_atom_site_label_1
_geom_bond_atom_site_label_2
_geom_bond_distance
N1 C1 1.338(3)
N1 C7 1.458(3)
N1 H1 0.8600
C1 O3 1.234(2)
C1 C4 1.512(3)
C2 C9 1.376(3)
C2 C12 1.380(3)
C2 C10 1.502(3)
O4 C8 1.409(3)
O4 H2 0.90(3)
C3 C15 1.361(3)
C3 C14 1.370(3)
C3 N2 1.471(3)
C4 C10 1.541(3)
C4 C6 1.569(3)
C4 H4 0.993(18)
C5 C17 1.330(3)
C5 C6 1.465(4)
C5 C19 1.498(3)
C6 C11 1.557(3)
C6 H6 0.978(19)
C7 C21 1.494(4)
C7 C8 1.506(3)
C7 H7 0.96(2)
C8 H8A 0.9700
C8 H8B 0.9700
C9 C15 1.373(3)
C9 H9 0.9300
C10 C11 1.575(3)
C10 H10 0.97(2)
C11 C13 1.492(3)
C11 C18 1.524(3)
C12 C14 1.380(3)
C12 H12 0.9300
N2 O2 1.205(3)
N2 O1 1.210(3)
C13 C16 1.332(3)
C13 H13 0.9300
C14 H14 0.9300
C15 H15 0.9300
C16 C17 1.461(3)
C16 C20 1.500(3)
C17 H17 0.9300
C18 H18A 0.9600
C18 H18B 0.9600
C18 H18C 0.9600
C19 H19A 0.9600
C19 H19B 0.9600
C19 H19C 0.9600
C20 H20A 0.9600
C20 H20B 0.9600
C20 H20C 0.9600
C21 C25 1.361(5)
C21 C24 1.368(5)
C22 C23 1.339(11)
C22 C26 1.346(13)
C22 H22 0.9300
C23 C25 1.390(6)
C23 H23 0.9300
C24 C26 1.414(8)
C24 H24 0.9300
C25 H25 0.9300
C26 H26 0.9300
